data_4323126
loop_
_publ_author_name
'Roger E. Cramer'
'David W. Smith'
'William VanDoorne'

_publ_section_title
;
 The Structures of [24-Pyrimidinium crown-6][Au(CN)2]4(NO3)2.2H2O,
 [24-Pyrimidinium crown-6][Au(CN)2]6.5H2O, and [16-Pyrimidinium
 crown-4][Au(CN)2]4.6.5 H2O, in Which Aurophilic Interactions Produce
 Trimers, Tetramers, and Chains of Au(CN)2- Ions
;
_journal_name_full 'Inorganic Chemistry'
_journal_page_first 5895
_journal_page_last 5901
_journal_paper_doi 10.1021/ic980372x
_journal_volume 37
_journal_year 1998
_chemical_formula_moiety (C6H8N3)4[Au(CN)2]4O6.5
_chemical_formula_sum 'C32 H45 Au4 N20 O6.5'
_chemical_formula_weight 1601.75
_chemical_name_common '16PyrC4 tetra-dicyanoaurate'
_chemical_name_systematic
;
 ?
;
_space_group_IT_number 15
_symmetry_cell_setting monoclinic
_symmetry_space_group_name_Hall '-C 2yc'
_symmetry_space_group_name_H-M 'C 1 2/c 1'
_atom_sites_solution_hydrogens geom
_atom_sites_solution_primary direct
_atom_sites_solution_secondary difmap
_audit_creation_method SHELXL
_cell_angle_alpha 90.00
_cell_angle_beta 90.66(3)
_cell_angle_gamma 90.00
_cell_formula_units_Z 8
_cell_length_a 39.503(16)
_cell_length_b 13.160(7)
_cell_length_c 17.829(74)
_cell_measurement_reflns_used 20
_cell_measurement_temperature 293(2)
_cell_measurement_theta_max 7.5
_cell_measurement_theta_min 2.5
_cell_volume 9268(4)
_computing_cell_refinement SHELXTL
_computing_data_collection SHELXTL
_computing_data_reduction SHELXTL
_computing_molecular_graphics 'SHELXL-93 (Sheldrick, 1993)'
_computing_publication_material 'SHELXL-93 (Sheldrick, 1993)'
_computing_structure_refinement 'SHELXL-93 (Sheldrick, 1993)'
_computing_structure_solution 'SHELXS-86 (Sheldrick, 1990)'
_diffrn_ambient_temperature 293(2)
_diffrn_measurement_device 'Siemens R3mV'
_diffrn_measurement_method 'Omega Scans'
_diffrn_radiation_monochromator graphite
_diffrn_radiation_source 'fine-focus sealed tube'
_diffrn_radiation_type MoK\a
_diffrn_radiation_wavelength 0.71073
_diffrn_reflns_av_R_equivalents 0.0347
_diffrn_reflns_av_sigmaI/netI 0.1105
_diffrn_reflns_limit_h_max 42
_diffrn_reflns_limit_h_min 0
_diffrn_reflns_limit_k_max 14
_diffrn_reflns_limit_k_min 0
_diffrn_reflns_limit_l_max 19
_diffrn_reflns_limit_l_min -19
_diffrn_reflns_number 6696
_diffrn_reflns_theta_max 22.51
_diffrn_reflns_theta_min 1.63
_diffrn_standards_decay_% 0
_diffrn_standards_interval_count 97
_diffrn_standards_number 3
_exptl_absorpt_coefficient_mu 12.689
_exptl_absorpt_correction_T_max 0.019
_exptl_absorpt_correction_T_min 0.004
_exptl_absorpt_correction_type Psi
_exptl_crystal_colour Colourless
_exptl_crystal_density_diffrn 2.296
_exptl_crystal_description Pillar
_exptl_crystal_F_000 5960
_exptl_crystal_size_max 0.60
_exptl_crystal_size_mid 0.25
_exptl_crystal_size_min 0.25
_refine_diff_density_max 1.134
_refine_diff_density_min -2.791
_refine_diff_density_rms 0.244
_refine_ls_extinction_method none
_refine_ls_goodness_of_fit_all 0.902
_refine_ls_goodness_of_fit_obs 1.153
_refine_ls_hydrogen_treatment constr
_refine_ls_matrix_type full
_refine_ls_number_parameters 574
_refine_ls_number_reflns 5291
_refine_ls_number_restraints 11
_refine_ls_restrained_S_all 0.890
_refine_ls_restrained_S_obs 1.154
_refine_ls_R_factor_all 0.1357
_refine_ls_R_factor_obs 0.0643
_refine_ls_shift/esd_max -0.035
_refine_ls_shift/esd_mean 0.001
_refine_ls_structure_factor_coef Fsqd
_refine_ls_weighting_details 'w=1/[\s^2^(Fo^2^)+(0.1154P)^2^+0.0000P] where P=(Fo^2^+2Fc^2^)/3'
_refine_ls_weighting_scheme calc
_refine_ls_wR_factor_all 0.2055
_refine_ls_wR_factor_obs 0.1745
_reflns_number_observed 2872
_reflns_number_total 6069
_reflns_observed_criterion >2sigma(I)
_cod_data_source_file ic980372x_3.cif
_cod_data_source_block 16PyrC4(Au(CN)2)4-6.5H2O
_cod_depositor_comments
;
The following automatic conversions were performed:

'_refine_ls_weighting_scheme' value 'calc
w=1/[\s^2^(Fo^2^)+(0.1154P)^2^+0.0000P] where P=(Fo^2^+2Fc^2^)/3' was
changed to 'calc'. New tag '_refine_ls_weighting_details' was
created. The value of the new tag was set to
'w=1/[\s^2^(Fo^2^)+(0.1154P)^2^+0.0000P] where P=(Fo^2^+2Fc^2^)/3'.

Automatic conversion script
Id: cif_fix_values 3143 2015-03-26 13:38:13Z robertas 
;
_cod_original_cell_volume 9268.0(390)
_cod_original_formula_sum 'C32 H45 Au4 N20 O6.50'
_cod_database_code 4323126

loop_
_symmetry_equiv_pos_as_xyz
'x, y, z'
'-x, y, -z+1/2'
'x+1/2, y+1/2, z'
'-x+1/2, y+1/2, -z+1/2'
'-x, -y, -z'
'x, -y, z-1/2'
'-x+1/2, -y+1/2, -z'
'x+1/2, -y+1/2, z-1/2'

loop_
_atom_site_aniso_label
_atom_site_aniso_U_11
_atom_site_aniso_U_22
_atom_site_aniso_U_33
_atom_site_aniso_U_23
_atom_site_aniso_U_13
_atom_site_aniso_U_12
Au1 0.0745(12) 0.0916(15) 0.0900(13) 0.000 0.0090(10) 0.000
C11 0.057(17) 0.050(18) 0.074(18) -0.011(15) -0.008(15) 0.021(15)
N11 0.061(16) 0.106(22) 0.113(21) -0.016(17) 0.034(15) 0.037(15)
Au2 0.0430(8) 0.0653(11) 0.0733(10) 0.000 0.0116(7) 0.000
C12 0.071(21) 0.088(23) 0.073(19) -0.037(17) -0.015(16) -0.001(19)
N12 0.059(16) 0.095(19) 0.079(16) 0.003(14) 0.000(13) 0.002(15)
Au3 0.135(2) 0.130(2) 0.140(2) 0.000 0.012(2) 0.000
C13 0.105(26) 0.076(23) 0.068(20) -0.022(18) 0.018(19) -0.020(21)
N13 0.083(21) 0.309(55) 0.066(19) -0.029(26) -0.032(16) -0.013(27)
Au4 0.061(2) 0.075(2) 0.144(3) 0.013(2) -0.027(2) 0.001(2)
Au5 0.0862(10) 0.1202(13) 0.1021(10) 0.0181(9) -0.0097(8) 0.0021(9)
C15 0.094(25) 0.218(46) 0.016(15) -0.010(21) -0.005(16) 0.014(27)
N15 0.097(21) 0.164(32) 0.066(19) 0.032(20) 0.014(18) 0.002(22)
C25 0.069(21) 0.120(34) 0.090(26) 0.027(23) -0.001(19) 0.057(23)
N25 0.074(20) 0.115(28) 0.113(25) 0.044(20) -0.005(17) 0.022(19)
Au6 0.0507(6) 0.1084(11) 0.0790(8) 0.0176(7) 0.0053(5) 0.0021(7)
C16 0.050(18) 0.139(32) 0.094(21) -0.033(22) -0.020(16) 0.079(20)
N16 0.065(18) 0.185(33) 0.072(17) 0.001(19) 0.001(14) 0.003(20)
C26 0.059(18) 0.070(20) 0.084(20) -0.015(17) 0.008(16) 0.005(17)
N26 0.058(15) 0.083(20) 0.088(17) 0.004(14) 0.028(13) -0.010(13)
N1A 0.045(13) 0.061(16) 0.057(13) -0.007(11) 0.002(10) 0.018(11)
C2A 0.074(20) 0.041(17) 0.048(15) -0.011(12) 0.001(14) 0.019(15)
N3A 0.036(12) 0.068(16) 0.080(15) 0.004(13) -0.025(11) 0.010(12)
C4A 0.027(14) 0.098(24) 0.053(16) 0.023(16) 0.004(12) 0.015(15)
C5A 0.049(15) 0.050(16) 0.048(14) 0.010(13) 0.006(12) 0.016(13)
C6A 0.042(14) 0.050(17) 0.057(15) 0.011(14) -0.009(12) 0.003(13)
C21A 0.082(20) 0.044(18) 0.076(18) -0.002(15) 0.004(16) 0.007(15)
N41A 0.030(11) 0.138(23) 0.064(14) -0.020(15) -0.010(10) 0.010(14)
C51A 0.044(14) 0.057(17) 0.051(15) -0.007(13) 0.005(12) 0.009(13)
N1B 0.056(13) 0.035(13) 0.053(12) -0.007(10) 0.004(10) 0.013(11)
C2B 0.069(19) 0.034(16) 0.056(15) 0.003(13) 0.007(14) -0.005(15)
N3B 0.043(13) 0.046(15) 0.087(15) -0.015(13) 0.001(11) -0.006(11)
C4B 0.038(15) 0.031(16) 0.060(15) -0.001(12) 0.011(12) 0.000(12)
C5B 0.048(15) 0.056(18) 0.041(13) -0.017(12) -0.002(11) -0.013(13)
C6B 0.022(12) 0.042(15) 0.043(13) -0.011(12) -0.002(9) -0.005(11)
C21B 0.053(17) 0.062(21) 0.138(26) 0.011(20) 0.006(17) -0.002(16)
N41B 0.034(13) 0.075(17) 0.091(16) 0.034(13) 0.011(11) -0.010(12)
C51B 0.052(14) 0.056(17) 0.023(11) -0.006(11) -0.008(10) 0.009(13)
N1C 0.034(10) 0.042(13) 0.043(11) 0.005(9) -0.007(9) -0.010(9)
C2C 0.036(12) 0.029(14) 0.046(14) 0.018(11) -0.012(10) -0.006(11)
N3C 0.044(12) 0.045(13) 0.037(11) 0.004(10) 0.000(9) -0.008(10)
C4C 0.033(13) 0.056(17) 0.053(15) 0.020(14) 0.006(12) 0.005(13)
C5C 0.036(13) 0.032(14) 0.048(14) 0.003(11) 0.009(11) 0.004(11)
C6C 0.028(12) 0.065(19) 0.048(14) -0.003(13) 0.017(11) -0.005(13)
C21C 0.057(16) 0.063(19) 0.056(15) 0.000(14) 0.024(13) -0.001(14)
N41C 0.058(13) 0.070(15) 0.043(11) -0.034(10) 0.017(9) -0.034(12)
C51C 0.042(14) 0.046(16) 0.050(15) -0.001(12) 0.007(11) 0.002(12)
N1D 0.030(11) 0.061(15) 0.059(13) -0.008(12) -0.009(10) 0.003(11)
C2D 0.041(13) 0.024(13) 0.047(14) -0.013(11) -0.001(11) -0.009(12)
N3D 0.029(10) 0.072(16) 0.056(13) -0.028(12) 0.003(9) -0.005(11)
C4D 0.028(13) 0.069(20) 0.064(17) -0.014(15) -0.005(12) -0.008(14)
C5D 0.062(16) 0.052(18) 0.055(16) -0.025(14) -0.017(13) 0.030(15)
C6D 0.035(13) 0.060(18) 0.029(12) -0.011(12) -0.001(10) 0.009(13)
C21D 0.048(15) 0.061(19) 0.083(18) -0.017(16) 0.023(13) 0.010(15)
N41D 0.085(16) 0.077(17) 0.056(13) 0.020(12) 0.025(12) 0.041(14)
C51D 0.049(15) 0.052(18) 0.063(16) -0.019(14) 0.008(12) 0.008(13)
O1 0.056(10) 0.088(14) 0.047(9) 0.009(9) 0.021(8) 0.009(10)
O2 0.107(17) 0.118(19) 0.089(14) -0.047(13) 0.000(12) 0.003(15)
O3 0.084(16) 0.187(27) 0.124(18) -0.009(17) 0.008(13) -0.083(18)
O4 0.267(42) 0.188(32) 0.108(20) 0.002(20) 0.016(23) -0.019(30)
O7 0.068(12) 0.119(17) 0.073(12) -0.047(12) -0.007(10) 0.012(12)

loop_
_atom_site_label
_atom_site_type_symbol
_atom_site_fract_x
_atom_site_fract_y
_atom_site_fract_z
_atom_site_U_iso_or_equiv
_atom_site_thermal_displace_type
_atom_site_occupancy
_atom_site_calc_flag
_atom_site_refinement_flags
_atom_site_disorder_group
Au1 Au 0.0000 0.4577(2) 0.2500 0.0853(6) Uani 1 d S .
C11 C 0.0224(7) 0.4604(19) 0.1472(16) 0.061(7) Uani 1 d . .
N11 N 0.0351(6) 0.4546(21) 0.0906(16) 0.093(9) Uani 1 d . .
Au2 Au 0.0000 0.21998(12) 0.2500 0.0604(5) Uani 1 d S .
C12 C 0.0477(8) 0.2207(25) 0.2212(15) 0.077(9) Uani 1 d . .
N12 N 0.0753(6) 0.2256(20) 0.1997(13) 0.078(7) Uani 1 d . .
Au3 Au 0.0000 -0.0247(2) 0.2500 0.1346(9) Uani 1 d S .
C13 C -0.0403(9) -0.0211(24) 0.1639(17) 0.083(9) Uani 1 d . .
N13 N -0.0577(8) -0.0034(34) 0.1169(16) 0.153(18) Uani 1 d . .
Au4 Au 0.00592(8) -0.2671(3) 0.2109(2) 0.0935(11) Uani 0.50 d PD .
C14 C 0.0169(14) -0.2506(43) 0.0995(21) 0.062(16) Uiso 0.50 d PD .
N14 N 0.0219(13) -0.2533(37) 0.0454(20) 0.083(15) Uiso 0.50 d PD .
C24 C -0.0002(11) -0.2599(39) 0.3175(18) 0.009(9) Uiso 0.50 d PDU .
N24 N -0.0061(9) -0.2757(29) 0.3770(16) 0.038(8) Uiso 0.50 d PDU .
Au5 Au 0.17488(4) -0.12029(13) 0.30859(8) 0.1029(5) Uani 1 d D .
C15 C 0.1827(9) -0.2320(33) 0.2323(14) 0.109(15) Uani 1 d D .
N15 N 0.1867(8) -0.2780(25) 0.1880(15) 0.109(11) Uani 1 d D .
C25 C 0.1661(9) -0.0109(28) 0.3792(18) 0.093(12) Uani 1 d D .
N25 N 0.1607(7) 0.0506(22) 0.4195(16) 0.100(10) Uani 1 d D .
Au6 Au 0.22823(3) -0.17275(11) 0.43578(6) 0.0793(4) Uani 1 d U .
C16 C 0.2582(7) -0.1116(30) 0.3609(18) 0.094(9) Uani 1 d U .
N16 N 0.2758(7) -0.0762(27) 0.3187(15) 0.107(9) Uani 1 d U .
C26 C 0.1960(7) -0.2263(23) 0.5127(16) 0.071(8) Uani 1 d . .
N26 N 0.1784(6) -0.2492(18) 0.5584(13) 0.076(7) Uani 1 d . .
N1A N 0.1632(5) 0.1900(16) 0.2661(11) 0.054(6) Uani 1 d . .
C2A C 0.1968(7) 0.1877(18) 0.2732(13) 0.055(7) Uani 1 d . .
N3A N 0.2169(5) 0.1336(17) 0.2315(13) 0.061(6) Uani 1 d . .
C4A C 0.2037(6) 0.0729(23) 0.1789(14) 0.060(8) Uani 1 d . .
C5A C 0.1664(6) 0.0629(19) 0.1653(12) 0.049(6) Uani 1 d . .
C6A C 0.1492(6) 0.1330(18) 0.2129(13) 0.050(6) Uani 1 d . .
H6A H 0.1259(6) 0.1391(18) 0.2058(13) 0.015(22) Uiso 1 calc R .
C21A C 0.2146(7) 0.2525(19) 0.3278(14) 0.068(8) Uani 1 d . .
H21A H 0.2091(22) 0.2312(55) 0.3777(14) 0.041(16) Uiso 1 calc R .
H21B H 0.2078(21) 0.3219(22) 0.3207(42) 0.041(16) Uiso 1 calc R .
H21C H 0.2386(7) 0.2467(64) 0.3206(41) 0.041(16) Uiso 1 calc R .
N41A N 0.2237(5) 0.0165(19) 0.1396(11) 0.077(7) Uani 1 d . .
H41A H 0.2452(5) 0.0184(19) 0.1476(11) 0.030(19) Uiso 1 calc R .
H41B H 0.2154(5) -0.0229(19) 0.1056(11) 0.030(19) Uiso 1 calc R .
C51A C 0.1522(5) 0.0075(19) 0.1028(12) 0.050(6) Uani 1 d . .
H51A H 0.1551(5) -0.0648(19) 0.1115(12) 0.016(16) Uiso 1 calc R .
H51B H 0.1644(5) 0.0250(19) 0.0577(12) 0.016(16) Uiso 1 calc R .
N1B N 0.1149(5) 0.0296(15) 0.0905(10) 0.048(5) Uani 1 d . .
C2B C 0.0888(7) -0.0266(19) 0.1204(13) 0.053(6) Uani 1 d . .
N3B N 0.0572(5) -0.0011(16) 0.1052(12) 0.059(6) Uani 1 d . .
C4B C 0.0491(6) 0.0802(18) 0.0640(13) 0.043(6) Uani 1 d . .
C5B C 0.0753(6) 0.1442(18) 0.0355(12) 0.048(6) Uani 1 d . .
C6B C 0.1073(5) 0.1186(17) 0.0502(11) 0.036(5) Uani 1 d . .
H6B H 0.1248(5) 0.1600(17) 0.0337(11) 0.015(22) Uiso 1 calc R .
C21B C 0.0977(7) -0.1163(21) 0.1663(17) 0.084(9) Uani 1 d . .
H21D H 0.1110(23) -0.0954(23) 0.2089(35) 0.041(16) Uiso 1 calc R .
H21E H 0.1104(24) -0.1633(41) 0.1367(24) 0.041(16) Uiso 1 calc R .
H21F H 0.0773(7) -0.1485(50) 0.1832(51) 0.041(16) Uiso 1 calc R .
N41B N 0.0188(5) 0.0967(17) 0.0529(11) 0.067(6) Uani 1 d . .
H41C H 0.0038(5) 0.0567(17) 0.0715(11) 0.030(19) Uiso 1 calc R .
H41D H 0.0125(5) 0.1484(17) 0.0266(11) 0.030(19) Uiso 1 calc R .
C51B C 0.0649(6) 0.2435(17) -0.0021(11) 0.044(6) Uani 1 d . .
H51C H 0.0537(6) 0.2287(17) -0.0496(11) 0.016(16) Uiso 1 calc R .
H51D H 0.0488(6) 0.2787(17) 0.0294(11) 0.016(16) Uiso 1 calc R .
N1C N 0.0944(4) 0.3110(13) -0.0157(10) 0.040(5) Uani 1 d . .
C2C C 0.1097(5) 0.3166(16) -0.0850(12) 0.037(5) Uani 1 d . .
N3C N 0.1341(5) 0.3772(14) -0.0947(9) 0.042(5) Uani 1 d . .
C4C C 0.1456(6) 0.4341(19) -0.0390(13) 0.047(6) Uani 1 d . .
C5C C 0.1314(5) 0.4301(16) 0.0339(11) 0.039(6) Uani 1 d . .
C6C C 0.1063(5) 0.3649(18) 0.0388(13) 0.047(6) Uani 1 d . .
H6C H 0.0963(5) 0.3571(18) 0.0855(13) 0.015(22) Uiso 1 calc R .
C21C C 0.0958(6) 0.2536(19) -0.1476(12) 0.058(7) Uani 1 d . .
H21G H 0.0733(12) 0.2757(56) -0.1598(42) 0.041(16) Uiso 1 calc R .
H21H H 0.0953(26) 0.1836(21) -0.1325(25) 0.041(16) Uiso 1 calc R .
H21I H 0.1099(17) 0.2609(69) -0.1907(23) 0.041(16) Uiso 1 calc R .
N41C N 0.1715(5) 0.4982(15) -0.0543(10) 0.057(6) Uani 1 d . .
H41E H 0.1797(5) 0.5006(15) -0.0988(10) 0.030(19) Uiso 1 calc R .
H41F H 0.1797(5) 0.5366(15) -0.0196(10) 0.030(19) Uiso 1 calc R .
C51C C 0.1479(6) 0.4929(18) 0.0999(11) 0.046(6) Uani 1 d . .
H51E H 0.1720(6) 0.4802(18) 0.1021(11) 0.016(16) Uiso 1 calc R .
H51F H 0.1444(6) 0.5649(18) 0.0913(11) 0.016(16) Uiso 1 calc R .
N1D N 0.1325(5) 0.4634(17) 0.1705(11) 0.050(5) Uani 1 d . .
C2D C 0.1088(5) 0.5214(17) 0.2006(12) 0.037(5) Uani 1 d . .
N3D N 0.0953(4) 0.4979(17) 0.2666(11) 0.053(5) Uani 1 d . .
C4D C 0.1065(5) 0.4115(22) 0.3047(14) 0.053(7) Uani 1 d . .
C5D C 0.1314(6) 0.3489(19) 0.2705(13) 0.056(7) Uani 1 d . .
C6D C 0.1446(5) 0.3802(19) 0.2041(11) 0.041(6) Uani 1 d . .
H6D H 0.1620(5) 0.3435(19) 0.1823(11) 0.015(22) Uiso 1 calc R .
C21D C 0.0952(6) 0.6103(20) 0.1626(14) 0.064(7) Uani 1 d . .
H21J H 0.0854(23) 0.5904(22) 0.1153(30) 0.041(16) Uiso 1 calc R .
H21K H 0.1130(8) 0.6584(38) 0.1543(53) 0.041(16) Uiso 1 calc R .
H21L H 0.0781(20) 0.6409(51) 0.1931(31) 0.041(16) Uiso 1 calc R .
N41D N 0.0914(6) 0.3917(17) 0.3688(11) 0.072(7) Uani 1 d . .
H41G H 0.0757(6) 0.4311(17) 0.3847(11) 0.030(19) Uiso 1 calc R .
H41H H 0.0973(6) 0.3393(17) 0.3947(11) 0.030(19) Uiso 1 calc R .
C51D C 0.1404(6) 0.2530(18) 0.3082(13) 0.055(7) Uani 1 d . .
H51G H 0.1508(6) 0.2684(18) 0.3564(13) 0.016(16) Uiso 1 calc R .
H51H H 0.1198(6) 0.2150(18) 0.3174(13) 0.016(16) Uiso 1 calc R .
O1 O 0.2947(4) 0.0385(14) 0.1921(8) 0.064(5) Uani 1 d . .
O2 O 0.2183(6) -0.1235(17) 0.0149(11) 0.105(7) Uani 1 d . .
O3 O 0.2132(6) -0.3524(21) 0.0440(13) 0.131(10) Uani 1 d . .
O4 O 0.1381(10) -0.2516(26) 0.0150(15) 0.187(14) Uani 1 d . .
O5 O 0.0847(9) -0.1276(31) -0.0605(19) 0.066(10) Uiso 0.50 d P .
O5A O 0.0824(9) -0.1900(31) -0.0451(20) 0.069(11) Uiso 0.50 d P .
O6 O -0.0236(12) 0.2794(37) 0.0248(26) 0.115(15) Uiso 0.50 d P .
O7 O 0.0445(5) 0.5270(16) 0.4368(9) 0.087(6) Uani 1 d . .

loop_
_atom_type_symbol
_atom_type_description
_atom_type_scat_dispersion_real
_atom_type_scat_dispersion_imag
_atom_type_scat_source
C C 0.0033 0.0016 'International Tables Vol C Tables 4.2.6.8 and 6.1.1.4'
H H 0.0000 0.0000 'International Tables Vol C Tables 4.2.6.8 and 6.1.1.4'
N N 0.0061 0.0033 'International Tables Vol C Tables 4.2.6.8 and 6.1.1.4'
O O 0.0106 0.0060 'International Tables Vol C Tables 4.2.6.8 and 6.1.1.4'
Au Au -2.0133 8.8022 'International Tables Vol C Tables 4.2.6.8 and 6.1.1.4'

loop_
_geom_angle_atom_site_label_1
_geom_angle_atom_site_label_2
_geom_angle_atom_site_label_3
_geom_angle
_geom_angle_site_symmetry_1
_geom_angle_site_symmetry_3
_geom_angle_publ_flag
C11 Au1 C11 178.0(14) . 2 ?
C11 Au1 Au2 91.0(7) . . ?
C11 Au1 Au2 91.0(7) 2 . ?
N11 C11 Au1 175.1(25) . . ?
C12 Au2 C12 179.5(19) . 2 ?
C12 Au2 Au1 89.7(9) . . ?
C12 Au2 Au1 89.7(9) 2 . ?
C12 Au2 Au3 90.3(9) . . ?
C12 Au2 Au3 90.3(9) 2 . ?
Au1 Au2 Au3 180.0 . . ?
N12 C12 Au2 175.0(28) . . ?
C13 Au3 C13 177.5(16) 2 . ?
C13 Au3 Au2 88.7(8) 2 . ?
C13 Au3 Au2 88.7(8) . . ?
C13 Au3 Au4 96.7(8) 2 . ?
C13 Au3 Au4 85.7(8) . . ?
Au2 Au3 Au4 166.99(8) . . ?
C13 Au3 Au4 85.7(8) 2 2 ?
C13 Au3 Au4 96.7(8) . 2 ?
Au2 Au3 Au4 166.99(8) . 2 ?
Au4 Au3 Au4 26.0(2) . 2 ?
N13 C13 Au3 167.3(34) . . ?
C24 Au4 C14 169.8(22) . . ?
C24 Au4 Au3 74.4(16) . . ?
C14 Au4 Au3 96.9(16) . . ?
N14 C14 Au4 171.8(60) . . ?
C14 N14 O6 164.4(68) . 5 ?
N24 C24 Au4 165.4(45) . . ?
C25 Au5 C15 177.9(13) . . ?
C25 Au5 Au6 79.6(10) . . ?
C15 Au5 Au6 102.6(10) . . ?
N15 C15 Au5 170.4(39) . . ?
N25 C25 Au5 179.0(40) . . ?
C16 Au6 C26 176.2(12) . . ?
C16 Au6 Au5 79.9(8) . . ?
C26 Au6 Au5 98.3(8) . . ?
N16 C16 Au6 179.0(28) . . ?
N26 C26 Au6 174.7(26) . . ?
C6A N1A C2A 117.5(20) . . ?
C6A N1A C51D 116.1(20) . . ?
C2A N1A C51D 126.3(22) . . ?
N3A C2A N1A 124.9(23) . . ?
N3A C2A C21A 113.7(25) . . ?
N1A C2A C21A 121.4(23) . . ?
C2A N3A C4A 119.4(21) . . ?
N41A C4A N3A 119.3(22) . . ?
N41A C4A C5A 117.8(26) . . ?
N3A C4A C5A 122.9(23) . . ?
C6A C5A C51A 127.0(21) . . ?
C6A C5A C4A 108.8(23) . . ?
C51A C5A C4A 122.9(21) . . ?
N1A C6A C5A 126.3(22) . . ?
C5A C51A N1B 112.6(18) . . ?
C2B N1B C6B 119.2(19) . . ?
C2B N1B C51A 124.7(21) . . ?
C6B N1B C51A 115.8(19) . . ?
N3B C2B N1B 119.5(22) . . ?
N3B C2B C21B 122.4(24) . . ?
N1B C2B C21B 118.0(24) . . ?
C2B N3B C4B 122.6(22) . . ?
N41B C4B N3B 117.2(22) . . ?
N41B C4B C5B 123.1(24) . . ?
N3B C4B C5B 119.7(22) . . ?
C6B C5B C4B 118.1(23) . . ?
C6B C5B C51B 123.8(21) . . ?
C4B C5B C51B 117.8(21) . . ?
C5B C6B N1B 120.6(21) . . ?
N1C C51B C5B 112.0(17) . . ?
C6C N1C C2C 119.1(18) . . ?
C6C N1C C51B 119.1(17) . . ?
C2C N1C C51B 121.8(18) . . ?
N3C C2C N1C 119.8(19) . . ?
N3C C2C C21C 121.5(20) . . ?
N1C C2C C21C 118.6(19) . . ?
C2C N3C C4C 120.7(19) . . ?
N3C C4C N41C 117.1(19) . . ?
N3C C4C C5C 122.0(21) . . ?
N41C C4C C5C 120.9(23) . . ?
C6C C5C C4C 113.0(21) . . ?
C6C C5C C51C 126.8(19) . . ?
C4C C5C C51C 120.0(20) . . ?
N1C C6C C5C 125.3(20) . . ?
N1D C51C C5C 109.5(18) . . ?
C2D N1D C6D 122.8(20) . . ?
C2D N1D C51C 119.9(21) . . ?
C6D N1D C51C 117.2(18) . . ?
N1D C2D N3D 121.0(22) . . ?
N1D C2D C21D 122.4(21) . . ?
N3D C2D C21D 116.5(21) . . ?
C2D N3D C4D 119.4(19) . . ?
N41D C4D N3D 116.0(21) . . ?
N41D C4D C5D 125.2(27) . . ?
N3D C4D C5D 118.7(22) . . ?
C6D C5D C4D 118.1(24) . . ?
C6D C5D C51D 124.2(21) . . ?
C4D C5D C51D 117.7(24) . . ?
N1D C6D C5D 120.0(21) . . ?
N1A C51D C5D 113.9(20) . . ?

loop_
_geom_bond_atom_site_label_1
_geom_bond_atom_site_label_2
_geom_bond_distance
_geom_bond_site_symmetry_2
_geom_bond_publ_flag
Au1 C11 2.04(3) . ?
Au1 C11 2.04(3) 2 ?
Au1 Au2 3.128(3) . ?
C11 N11 1.14(3) . ?
Au2 C12 1.96(3) . ?
Au2 C12 1.96(3) 2 ?
Au2 Au3 3.220(4) . ?
C12 N12 1.16(3) . ?
Au3 C13 2.20(4) 2 ?
Au3 C13 2.20(4) . ?
Au3 Au4 3.274(5) . ?
Au3 Au4 3.274(5) 2 ?
C13 N13 1.10(4) . ?
Au4 C24 1.92(3) . ?
Au4 C14 2.05(4) . ?
C14 N14 0.99(4) . ?
N14 O6 1.30(5) 5 ?
C24 N24 1.11(4) . ?
Au5 C25 1.95(3) . ?
Au5 C15 2.03(3) . ?
Au5 Au6 3.155(7) . ?
C15 N15 1.01(3) . ?
C25 N25 1.10(3) . ?
Au6 C16 1.97(4) . ?
Au6 C26 2.01(3) . ?
C16 N16 1.13(4) . ?
C26 N26 1.12(3) . ?
N1A C6A 1.33(3) . ?
N1A C2A 1.33(3) . ?
N1A C51D 1.44(3) . ?
C2A N3A 1.31(3) . ?
C2A C21A 1.47(3) . ?
N3A C4A 1.33(3) . ?
C4A N41A 1.29(3) . ?
C4A C5A 1.50(3) . ?
C5A C6A 1.43(3) . ?
C5A C51A 1.44(3) . ?
C51A N1B 1.51(3) . ?
N1B C2B 1.38(3) . ?
N1B C6B 1.40(3) . ?
C2B N3B 1.32(3) . ?
C2B C21B 1.48(3) . ?
N3B C4B 1.33(3) . ?
C4B N41B 1.23(3) . ?
C4B C5B 1.43(3) . ?
C5B C6B 1.33(3) . ?
C5B C51B 1.52(3) . ?
C51B N1C 1.49(3) . ?
N1C C6C 1.29(3) . ?
N1C C2C 1.38(3) . ?
C2C N3C 1.26(2) . ?
C2C C21C 1.49(3) . ?
N3C C4C 1.32(3) . ?
C4C N41C 1.36(3) . ?
C4C C5C 1.42(3) . ?
C5C C6C 1.31(3) . ?
C5C C51C 1.57(3) . ?
C51C N1D 1.46(3) . ?
N1D C2D 1.33(3) . ?
N1D C6D 1.33(3) . ?
C2D N3D 1.33(3) . ?
C2D C21D 1.45(3) . ?
N3D C4D 1.39(3) . ?
C4D N41D 1.32(3) . ?
C4D C5D 1.42(3) . ?
C5D C6D 1.36(3) . ?
C5D C51D 1.47(3) . ?
